data_2014990
loop_
_publ_author_name
'Senge, Mathias O.'
'Smith, Kevin M.'

_publ_section_title
;
 Hydrogen-bonding patterns in six derivatives of 2,4-dimethylpyrrole
;
_journal_coeditor_code FG1869
_journal_issue 9
_journal_name_full 'Acta Crystallographica Section C'
_journal_page_first o537
_journal_page_last o541
_journal_paper_doi 10.1107/S0108270105023991
_journal_volume 61
_journal_year 2005
_chemical_formula_iupac 'C16 H17 N O3'
_chemical_formula_moiety 'C16 H17 N O3'
_chemical_formula_sum 'C16 H17 N O3'
_chemical_formula_weight 271.31
_chemical_name_systematic
;
benzyl 4-acetyl-3,5-dimethylpyrrole-2-carboxylate
;
_space_group_IT_number 14
_symmetry_cell_setting monoclinic
_symmetry_space_group_name_Hall '-P 2ybc'
_symmetry_space_group_name_H-M 'P 1 21/c 1'
_atom_sites_solution_hydrogens geom
_atom_sites_solution_primary direct
_atom_sites_solution_secondary difmap
_audit_creation_method SHELXL-97
_cell_angle_alpha 90.00
_cell_angle_beta 100.47(2)
_cell_angle_gamma 90.00
_cell_formula_units_Z 4
_cell_length_a 13.473(3)
_cell_length_b 14.359(3)
_cell_length_c 7.489(2)
_cell_measurement_reflns_used 44
_cell_measurement_temperature 143(2)
_cell_measurement_theta_max 23
_cell_measurement_theta_min 18
_cell_volume 1424.7(6)
_computing_cell_refinement P3
_computing_data_collection 'P3 (Siemens, 1995)'
_computing_data_reduction 'XDISK (Siemens, 1995)'
_computing_molecular_graphics 'XP (Siemens, 1995)'
_computing_publication_material
;
SHELXL97
;
_computing_structure_refinement 'SHELXL97 (Sheldrick, 1997)'
_computing_structure_solution 'SHELXS97 (Sheldrick, 1990)'
_diffrn_ambient_temperature 143(2)
_diffrn_measured_fraction_theta_full 0.999
_diffrn_measured_fraction_theta_max 0.999
_diffrn_measurement_device_type 'Siemens R3m/V'
_diffrn_measurement_method '\w scans'
_diffrn_radiation_monochromator graphite
_diffrn_radiation_source 'fine-focus sealed tube'
_diffrn_radiation_type MoK\a
_diffrn_radiation_wavelength 0.71073
_diffrn_reflns_av_R_equivalents 0.0435
_diffrn_reflns_av_sigmaI/netI 0.0193
_diffrn_reflns_limit_h_max 17
_diffrn_reflns_limit_h_min -17
_diffrn_reflns_limit_k_max 0
_diffrn_reflns_limit_k_min -18
_diffrn_reflns_limit_l_max 9
_diffrn_reflns_limit_l_min 0
_diffrn_reflns_number 3519
_diffrn_reflns_theta_full 27.49
_diffrn_reflns_theta_max 27.49
_diffrn_reflns_theta_min 2.09
_diffrn_standards_decay_% 0
_diffrn_standards_interval_count 198
_diffrn_standards_number 2
_exptl_absorpt_coefficient_mu 0.088
_exptl_absorpt_correction_type none
_exptl_crystal_colour colorless
_exptl_crystal_density_diffrn 1.265
_exptl_crystal_density_method 'not measured'
_exptl_crystal_description cube
_exptl_crystal_F_000 576
_exptl_crystal_size_max 0.35
_exptl_crystal_size_mid 0.35
_exptl_crystal_size_min 0.35
_refine_diff_density_max 0.407
_refine_diff_density_min -0.217
_refine_ls_extinction_coef 0.027(3)
_refine_ls_extinction_expression Fc^*^=kFc[1+0.001xFc^2^\l^3^/sin(2\q)]^-1/4^
_refine_ls_extinction_method SHELXL97
_refine_ls_goodness_of_fit_ref 1.037
_refine_ls_hydrogen_treatment mixed
_refine_ls_matrix_type full
_refine_ls_number_parameters 189
_refine_ls_number_reflns 3268
_refine_ls_number_restraints 0
_refine_ls_restrained_S_all 1.037
_refine_ls_R_factor_all 0.0486
_refine_ls_R_factor_gt 0.0427
_refine_ls_shift/su_max 0.001
_refine_ls_shift/su_mean 0.000
_refine_ls_structure_factor_coef Fsqd
_refine_ls_weighting_details 'calc w=1/[\s^2^(Fo^2^)+(0.0692P)^2^+0.3279P] where P=(Fo^2^+2Fc^2^)/3'
_refine_ls_weighting_scheme calc
_refine_ls_wR_factor_gt 0.1146
_refine_ls_wR_factor_ref 0.1203
_reflns_number_gt 2871
_reflns_number_total 3268
_reflns_threshold_expression I>2\s(I)
_cod_data_source_file fg1869.cif
_cod_data_source_block 3
_cod_depositor_comments
;
The following automatic conversions were performed:
'_symmetry_cell_setting' value 'Monoclinic' changed to 'monoclinic'
according to '/home/saulius/struct/CIF-dictionaries/cif_core.dic'
dictionary named 'cif_core.dic' version 2.4.1 from 2010-06-29.

Automatic conversion script
Id: cif_fix_enum 1527 2010-12-29 10:47:43Z saulius 

The following automatic conversions were performed:

'_symmetry_cell_setting' value 'Monoclinic' changed to 'monoclinic'
according to /home/saulius/struct/CIF-dictionaries/cif_core.dic
dictionary named 'cif_core.dic' version 2.4.1 from 2010-06-29.

Automatic conversion script
Id: cif_fix_values 1715 2011-07-08 13:25:40Z adriana 
;
_cod_original_sg_symbol_H-M 'P 21/c'
_cod_database_code 2014990
_cod_database_fobs_code 2014990

loop_
_symmetry_equiv_pos_as_xyz
'x, y, z'
'-x, y+1/2, -z+1/2'
'-x, -y, -z'
'x, -y-1/2, z-1/2'

loop_
_atom_site_label
_atom_site_fract_x
_atom_site_fract_y
_atom_site_fract_z
_atom_site_U_iso_or_equiv
_atom_site_adp_type
_atom_site_calc_flag
_atom_site_refinement_flags
_atom_site_occupancy
_atom_site_disorder_assembly
_atom_site_disorder_group
_atom_site_type_symbol
N1 0.55956(7) 0.46279(7) -0.17245(13) 0.0228(2) Uani d . 1 . . N
H1 0.5546(12) 0.3981(13) -0.161(2) 0.041(4) Uiso d . 1 . . H
C2 0.64089(8) 0.51757(8) -0.09509(15) 0.0230(2) Uani d . 1 . . C
C3 0.61709(8) 0.60974(8) -0.13657(15) 0.0226(2) Uani d . 1 . . C
C4 0.51770(8) 0.60948(8) -0.24428(15) 0.0223(2) Uani d . 1 . . C
C5 0.48492(8) 0.51618(8) -0.26261(15) 0.0217(2) Uani d . 1 . . C
C21 0.72660(8) 0.47072(8) 0.01540(16) 0.0241(2) Uani d . 1 . . C
C22 0.88392(9) 0.48559(9) 0.21436(18) 0.0299(3) Uani d . 1 . . C
H22A 0.9181 0.4374 0.1529 0.036 Uiso calc R 1 . . H
H22B 0.8575 0.4561 0.3157 0.036 Uiso calc R 1 . . H
C23 0.95594(9) 0.56237(9) 0.28383(16) 0.0275(3) Uani d . 1 . . C
C24 1.05350(9) 0.56252(10) 0.24823(18) 0.0325(3) Uani d . 1 . . C
H24 1.0753 0.5130 0.1806 0.039 Uiso calc R 1 . . H
C25 1.11953(10) 0.63481(11) 0.31116(19) 0.0380(3) Uani d . 1 . . C
H25 1.1861 0.6344 0.2860 0.046 Uiso calc R 1 . . H
C26 1.08883(11) 0.70677(11) 0.4096(2) 0.0403(3) Uani d . 1 . . C
H26 1.1340 0.7561 0.4518 0.048 Uiso calc R 1 . . H
C27 0.99164(11) 0.70709(10) 0.4470(2) 0.0418(3) Uani d . 1 . . C
H27 0.9703 0.7565 0.5153 0.050 Uiso calc R 1 . . H
C28 0.92589(10) 0.63522(10) 0.3847(2) 0.0359(3) Uani d . 1 . . C
H28 0.8595 0.6356 0.4109 0.043 Uiso calc R 1 . . H
O1 0.72952(7) 0.38746(6) 0.04426(14) 0.0355(2) Uani d . 1 . . O
O2 0.80204(6) 0.52825(6) 0.08650(12) 0.0278(2) Uani d . 1 . . O
C31 0.68181(10) 0.69340(8) -0.08062(18) 0.0303(3) Uani d . 1 . . C
H31A 0.6463 0.7360 -0.0116 0.045 Uiso calc R 1 . . H
H31B 0.6961 0.7252 -0.1890 0.045 Uiso calc R 1 . . H
H31C 0.7454 0.6737 -0.0046 0.045 Uiso calc R 1 . . H
C41 0.46209(9) 0.69209(8) -0.32033(16) 0.0249(3) Uani d . 1 . . C
C42 0.36115(9) 0.68132(9) -0.44217(19) 0.0328(3) Uani d . 1 . . C
H42A 0.3111 0.6612 -0.3702 0.049 Uiso calc R 1 . . H
H42B 0.3660 0.6346 -0.5356 0.049 Uiso calc R 1 . . H
H42C 0.3404 0.7411 -0.5002 0.049 Uiso calc R 1 . . H
O3 0.49710(7) 0.77078(6) -0.28652(14) 0.0342(2) Uani d . 1 . . O
C51 0.39034(9) 0.47017(8) -0.35905(17) 0.0259(3) Uani d . 1 . . C
H51A 0.3876 0.4739 -0.4905 0.039 Uiso calc R 1 . . H
H51B 0.3315 0.5019 -0.3275 0.039 Uiso calc R 1 . . H
H51C 0.3901 0.4047 -0.3222 0.039 Uiso calc R 1 . . H

loop_
_atom_site_aniso_label
_atom_site_aniso_U_11
_atom_site_aniso_U_22
_atom_site_aniso_U_33
_atom_site_aniso_U_12
_atom_site_aniso_U_13
_atom_site_aniso_U_23
N1 0.0228(5) 0.0149(5) 0.0305(5) 0.0004(3) 0.0041(4) -0.0008(4)
C2 0.0231(5) 0.0171(5) 0.0289(6) -0.0008(4) 0.0050(4) -0.0007(4)
C3 0.0238(5) 0.0170(5) 0.0273(5) -0.0010(4) 0.0058(4) -0.0010(4)
C4 0.0228(5) 0.0160(5) 0.0283(5) -0.0001(4) 0.0054(4) -0.0016(4)
C5 0.0220(5) 0.0173(5) 0.0262(5) 0.0007(4) 0.0054(4) -0.0011(4)
C21 0.0229(5) 0.0191(5) 0.0304(6) -0.0003(4) 0.0052(4) -0.0016(4)
C22 0.0257(6) 0.0235(6) 0.0379(6) 0.0006(5) -0.0014(5) 0.0040(5)
C23 0.0254(6) 0.0254(6) 0.0300(6) -0.0009(4) 0.0003(4) 0.0035(5)
C24 0.0270(6) 0.0366(7) 0.0328(6) -0.0004(5) 0.0027(5) -0.0002(5)
C25 0.0250(6) 0.0467(8) 0.0407(7) -0.0081(6) 0.0013(5) 0.0045(6)
C26 0.0373(7) 0.0348(7) 0.0441(8) -0.0116(6) -0.0056(6) 0.0018(6)
C27 0.0401(7) 0.0330(7) 0.0487(8) -0.0008(6) -0.0013(6) -0.0098(6)
C28 0.0278(6) 0.0349(7) 0.0446(7) -0.0012(5) 0.0053(5) -0.0048(6)
O1 0.0305(5) 0.0172(4) 0.0549(6) 0.0008(3) -0.0031(4) 0.0013(4)
O2 0.0229(4) 0.0212(4) 0.0367(5) -0.0019(3) -0.0016(3) 0.0034(3)
C31 0.0298(6) 0.0185(5) 0.0399(7) -0.0039(4) -0.0006(5) 0.0001(5)
C41 0.0259(5) 0.0177(5) 0.0316(6) 0.0015(4) 0.0068(4) 0.0002(4)
C42 0.0287(6) 0.0196(6) 0.0465(7) 0.0014(4) -0.0028(5) 0.0032(5)
O3 0.0333(5) 0.0157(4) 0.0503(6) -0.0001(3) -0.0007(4) -0.0001(4)
C51 0.0235(5) 0.0188(5) 0.0346(6) -0.0011(4) 0.0035(4) -0.0014(4)

loop_
_atom_type_symbol
_atom_type_description
_atom_type_scat_dispersion_real
_atom_type_scat_dispersion_imag
_atom_type_scat_source
C C 0.0033 0.0016 'International Tables Vol C Tables 4.2.6.8 and 6.1.1.4'
H H 0.0000 0.0000 'International Tables Vol C Tables 4.2.6.8 and 6.1.1.4'
N N 0.0061 0.0033 'International Tables Vol C Tables 4.2.6.8 and 6.1.1.4'
O O 0.0106 0.0060 'International Tables Vol C Tables 4.2.6.8 and 6.1.1.4'

loop_
_geom_angle_atom_site_label_1
_geom_angle_atom_site_label_2
_geom_angle_atom_site_label_3
_geom_angle
C5 N1 C2 110.38(10)
C5 N1 H1 123.5(10)
C2 N1 H1 126.0(10)
C3 C2 N1 108.38(10)
C3 C2 C21 134.14(11)
N1 C2 C21 117.37(10)
C2 C3 C4 106.18(9)
C2 C3 C31 127.19(11)
C4 C3 C31 126.63(10)
C5 C4 C3 107.56(9)
C5 C4 C41 127.15(10)
C3 C4 C41 125.29(10)
N1 C5 C4 107.49(9)
N1 C5 C51 118.90(10)
C4 C5 C51 133.60(10)
O1 C21 O2 122.52(11)
O1 C21 C2 123.52(11)
O2 C21 C2 113.94(10)
O2 C22 C23 106.49(10)
O2 C22 H22A 110.4
C23 C22 H22A 110.4
O2 C22 H22B 110.4
C23 C22 H22B 110.4
H22A C22 H22B 108.6
C24 C23 C28 118.81(12)
C24 C23 C22 120.71(12)
C28 C23 C22 120.49(11)
C23 C24 C25 120.35(13)
C23 C24 H24 119.8
C25 C24 H24 119.8
C26 C25 C24 120.36(13)
C26 C25 H25 119.8
C24 C25 H25 119.8
C25 C26 C27 119.81(13)
C25 C26 H26 120.1
C27 C26 H26 120.1
C28 C27 C26 119.91(14)
C28 C27 H27 120.0
C26 C27 H27 120.0
C27 C28 C23 120.76(13)
C27 C28 H28 119.6
C23 C28 H28 119.6
C21 O2 C22 115.46(9)
C3 C31 H31A 109.5
C3 C31 H31B 109.5
H31A C31 H31B 109.5
C3 C31 H31C 109.5
H31A C31 H31C 109.5
H31B C31 H31C 109.5
O3 C41 C4 120.91(11)
O3 C41 C42 119.32(10)
C4 C41 C42 119.77(10)
C41 C42 H42A 109.5
C41 C42 H42B 109.5
H42A C42 H42B 109.5
C41 C42 H42C 109.5
H42A C42 H42C 109.5
H42B C42 H42C 109.5
C5 C51 H51A 109.5
C5 C51 H51B 109.5
H51A C51 H51B 109.5
C5 C51 H51C 109.5
H51A C51 H51C 109.5
H51B C51 H51C 109.5

loop_
_geom_bond_atom_site_label_1
_geom_bond_atom_site_label_2
_geom_bond_site_symmetry_2
_geom_bond_distance
_geom_bond_publ_flag
N1 C5 . 1.3446(14) ?
N1 C2 . 1.3872(14) ?
N1 H1 . 0.936(18) ?
C2 C3 . 1.3838(15) ?
C2 C21 . 1.4573(16) ?
C3 C4 . 1.4321(16) ?
C3 C31 . 1.4987(16) ?
C4 C5 . 1.4095(15) ?
C4 C41 . 1.4622(15) ?
C5 C51 . 1.4992(15) ?
C21 O1 . 1.2143(15) ?
C21 O2 . 1.3425(14) ?
C22 O2 . 1.4578(14) ?
C22 C23 . 1.4982(17) ?
C22 H22A . 0.9900 ?
C22 H22B . 0.9900 ?
C23 C24 . 1.3879(17) ?
C23 C28 . 1.3925(19) ?
C24 C25 . 1.3923(19) ?
C24 H24 . 0.9500 ?
C25 C26 . 1.376(2) ?
C25 H25 . 0.9500 ?
C26 C27 . 1.388(2) ?
C26 H26 . 0.9500 ?
C27 C28 . 1.3848(19) ?
C27 H27 . 0.9500 ?
C28 H28 . 0.9500 ?
C31 H31A . 0.9800 ?
C31 H31B . 0.9800 ?
C31 H31C . 0.9800 ?
C41 O3 . 1.2328(15) ?
C41 C42 . 1.5017(17) ?
C42 H42A . 0.9800 ?
C42 H42B . 0.9800 ?
C42 H42C . 0.9800 ?
C51 H51A . 0.9800 ?
C51 H51B . 0.9800 ?
C51 H51C . 0.9800 ?

loop_
_geom_torsion_atom_site_label_1
_geom_torsion_atom_site_label_2
_geom_torsion_atom_site_label_3
_geom_torsion_atom_site_label_4
_geom_torsion
C5 N1 C2 C3 0.35(13)
C5 N1 C2 C21 177.07(10)
N1 C2 C3 C4 -0.45(13)
C21 C2 C3 C4 -176.39(12)
N1 C2 C3 C31 179.55(11)
C21 C2 C3 C31 3.6(2)
C2 C3 C4 C5 0.39(13)
C31 C3 C4 C5 -179.61(11)
C2 C3 C4 C41 -179.44(11)
C31 C3 C4 C41 0.56(19)
C2 N1 C5 C4 -0.09(12)
C2 N1 C5 C51 179.04(10)
C3 C4 C5 N1 -0.19(12)
C41 C4 C5 N1 179.64(11)
C3 C4 C5 C51 -179.14(12)
C41 C4 C5 C51 0.7(2)
C3 C2 C21 O1 174.71(13)
N1 C2 C21 O1 -0.95(17)
C3 C2 C21 O2 -3.95(19)
N1 C2 C21 O2 -179.62(10)
O2 C22 C23 C24 -115.76(13)
O2 C22 C23 C28 63.91(15)
C28 C23 C24 C25 -0.6(2)
C22 C23 C24 C25 179.11(12)
C23 C24 C25 C26 0.1(2)
C24 C25 C26 C27 0.3(2)
C25 C26 C27 C28 -0.2(2)
C26 C27 C28 C23 -0.2(2)
C24 C23 C28 C27 0.6(2)
C22 C23 C28 C27 -179.06(13)
O1 C21 O2 C22 -5.41(17)
C2 C21 O2 C22 173.27(10)
C23 C22 O2 C21 -176.90(10)
C5 C4 C41 O3 176.17(11)
C3 C4 C41 O3 -4.03(18)
C5 C4 C41 C42 -4.16(18)
C3 C4 C41 C42 175.64(11)

loop_
_cod_related_entry_id
_cod_related_entry_database
_cod_related_entry_code
1 ChemSpider 490132
